data_2233125
loop_
_publ_author_name
'Hamzah, Nurasyikin'
'Ngah, Nurziana'
'Abd Hamid, Shafida'
'Abdul Rahim, Aisyah Saad'

_publ_section_title
;
 Ethyl
 1-(2-hydroxyethyl)-2-[2-(methylsulfanyl)ethyl]-1<i>H</i>-benzimidazole-5-carboxylate
;
_journal_coeditor_code CV5217
_journal_issue 1
_journal_name_full 'Acta Crystallographica Section E'
_journal_page_first o197
_journal_page_last o198
_journal_paper_doi 10.1107/S160053681105389X
_journal_volume 68
_journal_year 2012
_chemical_formula_iupac 'C15 H20 N2 O3 S'
_chemical_formula_moiety 'C15 H20 N2 O3 S'
_chemical_formula_sum 'C15 H20 N2 O3 S'
_chemical_formula_weight 308.39
_chemical_name_systematic
;
Ethyl 1-(2-hydroxyethyl)-2-[2-(methylsulfanyl)ethyl]-
1<i>H</i>-benzimidazole-5-carboxylate
;
_space_group_IT_number 2
_symmetry_cell_setting triclinic
_symmetry_space_group_name_Hall '-P 1'
_symmetry_space_group_name_H-M 'P -1'
_atom_sites_solution_hydrogens geom
_atom_sites_solution_primary direct
_atom_sites_solution_secondary difmap
_audit_creation_method SHELXL-97
_cell_angle_alpha 110.2180(10)
_cell_angle_beta 102.5290(10)
_cell_angle_gamma 99.1010(10)
_cell_formula_units_Z 2
_cell_length_a 8.39090(10)
_cell_length_b 8.8277(2)
_cell_length_c 11.5025(2)
_cell_measurement_reflns_used 2401
_cell_measurement_temperature 100(2)
_cell_measurement_theta_max 25.0
_cell_measurement_theta_min 1.9
_cell_volume 754.78(2)
_computing_cell_refinement 'SAINT (Bruker, 2009)'
_computing_data_collection 'APEX2 (Bruker, 2009)'
_computing_data_reduction 'SAINT (Bruker, 2009)'
_computing_molecular_graphics 'SHELXTL (Sheldrick, 2008)'
_computing_publication_material
;
SHELXTL (Sheldrick, 2008) and PLATON (Spek, 2009)
;
_computing_structure_refinement 'SHELXTL (Sheldrick, 2008)'
_computing_structure_solution 'SHELXTL (Sheldrick, 2008)'
_diffrn_ambient_temperature 100(2)
_diffrn_detector_area_resol_mean 83.66
_diffrn_measured_fraction_theta_full 0.98
_diffrn_measured_fraction_theta_max 0.98
_diffrn_measurement_device_type
;
Bruker SMART APEXII CCD area-detector
;
_diffrn_measurement_method '\f and \w scan'
_diffrn_radiation_monochromator graphite
_diffrn_radiation_source 'fine-focus sealed tube'
_diffrn_radiation_type MoK\a
_diffrn_radiation_wavelength 0.71073
_diffrn_reflns_av_R_equivalents 0.0259
_diffrn_reflns_av_sigmaI/netI 0.0347
_diffrn_reflns_limit_h_max 9
_diffrn_reflns_limit_h_min -9
_diffrn_reflns_limit_k_max 10
_diffrn_reflns_limit_k_min -9
_diffrn_reflns_limit_l_max 13
_diffrn_reflns_limit_l_min -13
_diffrn_reflns_number 6027
_diffrn_reflns_theta_full 25.0
_diffrn_reflns_theta_max 25.0
_diffrn_reflns_theta_min 1.9
_diffrn_standards_decay_% 0
_diffrn_standards_interval_count 0
_diffrn_standards_interval_time 0
_diffrn_standards_number 0
_exptl_absorpt_coefficient_mu 0.226
_exptl_absorpt_correction_T_max 0.9852
_exptl_absorpt_correction_T_min 0.9408
_exptl_absorpt_correction_type multi-scan
_exptl_absorpt_process_details '(SADABS; Bruker, 2009)'
_exptl_crystal_colour colourless
_exptl_crystal_density_diffrn 1.357
_exptl_crystal_density_method 'not measured'
_exptl_crystal_description plate
_exptl_crystal_F_000 328
_exptl_crystal_size_max 0.27
_exptl_crystal_size_mid 0.24
_exptl_crystal_size_min 0.07
_refine_diff_density_max 0.24
_refine_diff_density_min -0.26
_refine_ls_extinction_method none
_refine_ls_goodness_of_fit_ref 1.043
_refine_ls_hydrogen_treatment mixed
_refine_ls_matrix_type full
_refine_ls_number_parameters 196
_refine_ls_number_reflns 2627
_refine_ls_number_restraints 1
_refine_ls_restrained_S_all 1.043
_refine_ls_R_factor_all 0.0450
_refine_ls_R_factor_gt 0.0365
_refine_ls_shift/su_max_lt 0.001
_refine_ls_shift/su_mean 0.000
_refine_ls_structure_factor_coef Fsqd
_refine_ls_weighting_details 'calc w=1/[\s^2^(Fo^2^)+(0.0307P)^2^+0.5234P] where P=(Fo^2^+2Fc^2^)/3'
_refine_ls_weighting_scheme calc
_refine_ls_wR_factor_gt 0.0811
_refine_ls_wR_factor_ref 0.0864
_reflns_number_gt 2243
_reflns_number_total 2627
_reflns_threshold_expression I>2\s(I)
_cod_data_source_file cv5217.cif
_cod_data_source_block I
_cod_database_code 2233125
_cod_database_fobs_code 2233125

loop_
_symmetry_equiv_pos_as_xyz
'x, y, z'
'-x, -y, -z'

loop_
_atom_site_type_symbol
_atom_site_label
_atom_site_fract_x
_atom_site_fract_y
_atom_site_fract_z
_atom_site_U_iso_or_equiv
_atom_site_adp_type
_atom_site_calc_flag
_atom_site_refinement_flags
_atom_site_occupancy
_atom_site_symmetry_multiplicity
S S1 1.33465(6) 0.81922(6) 0.91756(5) 0.02048(15) Uani d . 1 1
O O1 0.36330(17) -0.07772(17) 0.28863(14) 0.0244(3) Uani d . 1 1
O O2 0.46252(16) -0.29862(16) 0.19992(13) 0.0195(3) Uani d . 1 1
O O3 1.32576(17) 0.48466(17) 0.39325(14) 0.0213(3) Uani d D 1 1
H H3 1.2305(18) 0.505(3) 0.391(2) 0.035(7) Uiso d D 1 1
N N1 0.94054(19) 0.36073(19) 0.58614(15) 0.0151(3) Uani d . 1 1
N N2 1.14023(19) 0.26662(19) 0.50164(15) 0.0140(3) Uani d . 1 1
C C1 0.8668(2) 0.2070(2) 0.48209(18) 0.0140(4) Uani d . 1 1
C C2 0.6994(2) 0.1144(2) 0.43009(18) 0.0158(4) Uani d . 1 1
H H2 0.6138 0.1549 0.4640 0.019 Uiso calc R 1 1
C C3 0.6610(2) -0.0396(2) 0.32689(18) 0.0153(4) Uani d . 1 1
C C4 0.7890(2) -0.0998(2) 0.27731(18) 0.0166(4) Uani d . 1 1
H H4 0.7597 -0.2063 0.2081 0.020 Uiso calc R 1 1
C C5 0.9553(2) -0.0084(2) 0.32637(18) 0.0164(4) Uani d . 1 1
H H5 1.0408 -0.0485 0.2921 0.020 Uiso calc R 1 1
C C6 0.9912(2) 0.1465(2) 0.42935(18) 0.0141(4) Uani d . 1 1
C C7 1.1022(2) 0.3904(2) 0.59415(18) 0.0145(4) Uani d . 1 1
C C8 0.4814(2) -0.1364(2) 0.27111(18) 0.0169(4) Uani d . 1 1
C C9 0.2882(3) -0.3974(2) 0.1397(2) 0.0231(5) Uani d . 1 1
H H9A 0.2271 -0.3537 0.0798 0.028 Uiso calc R 1 1
H H9B 0.2301 -0.3927 0.2067 0.028 Uiso calc R 1 1
C C10 0.2919(3) -0.5719(3) 0.0675(2) 0.0391(6) Uani d . 1 1
H H10A 0.3534 -0.5743 0.0038 0.059 Uiso calc R 1 1
H H10B 0.1762 -0.6412 0.0227 0.059 Uiso calc R 1 1
H H10C 0.3486 -0.6153 0.1282 0.059 Uiso calc R 1 1
C C11 1.3032(2) 0.2629(2) 0.47536(19) 0.0165(4) Uani d . 1 1
H H11A 1.3195 0.1490 0.4552 0.020 Uiso calc R 1 1
H H11B 1.3949 0.3403 0.5538 0.020 Uiso calc R 1 1
C C12 1.3139(2) 0.3126(2) 0.36286(19) 0.0181(4) Uani d . 1 1
H H12A 1.4139 0.2852 0.3363 0.022 Uiso calc R 1 1
H H12B 1.2125 0.2463 0.2884 0.022 Uiso calc R 1 1
C C13 1.2355(2) 0.5380(2) 0.69567(18) 0.0171(4) Uani d . 1 1
H H13A 1.2923 0.6013 0.6533 0.021 Uiso calc R 1 1
H H13B 1.3214 0.4989 0.7436 0.021 Uiso calc R 1 1
C C14 1.1634(2) 0.6532(2) 0.79092(18) 0.0179(4) Uani d . 1 1
H H14A 1.0995 0.5893 0.8293 0.022 Uiso calc R 1 1
H H14B 1.0850 0.7012 0.7452 0.022 Uiso calc R 1 1
C C15 1.2132(3) 0.9482(3) 0.9979(2) 0.0253(5) Uani d . 1 1
H H15A 1.1466 0.9862 0.9373 0.038 Uiso calc R 1 1
H H15B 1.2896 1.0452 1.0725 0.038 Uiso calc R 1 1
H H15C 1.1373 0.8836 1.0275 0.038 Uiso calc R 1 1

loop_
_atom_site_aniso_label
_atom_site_aniso_U_11
_atom_site_aniso_U_22
_atom_site_aniso_U_33
_atom_site_aniso_U_12
_atom_site_aniso_U_13
_atom_site_aniso_U_23
S1 0.0191(3) 0.0174(3) 0.0193(3) 0.0018(2) 0.0047(2) 0.0024(2)
O1 0.0171(8) 0.0243(8) 0.0270(8) 0.0040(6) 0.0062(6) 0.0053(7)
O2 0.0192(7) 0.0149(7) 0.0191(7) 0.0003(6) 0.0016(6) 0.0046(6)
O3 0.0165(8) 0.0198(7) 0.0332(9) 0.0064(6) 0.0106(7) 0.0144(7)
N1 0.0152(8) 0.0137(8) 0.0161(8) 0.0033(6) 0.0047(7) 0.0054(7)
N2 0.0126(8) 0.0142(8) 0.0167(8) 0.0043(6) 0.0057(7) 0.0065(7)
C1 0.0168(10) 0.0131(9) 0.0135(10) 0.0056(8) 0.0046(8) 0.0062(8)
C2 0.0161(10) 0.0172(10) 0.0160(10) 0.0059(8) 0.0058(8) 0.0075(8)
C3 0.0174(10) 0.0162(10) 0.0144(10) 0.0040(8) 0.0038(8) 0.0090(8)
C4 0.0224(11) 0.0129(9) 0.0141(10) 0.0039(8) 0.0054(8) 0.0049(8)
C5 0.0189(10) 0.0167(10) 0.0175(10) 0.0070(8) 0.0095(8) 0.0077(8)
C6 0.0143(10) 0.0146(9) 0.0153(10) 0.0037(8) 0.0043(8) 0.0083(8)
C7 0.0176(10) 0.0132(9) 0.0153(10) 0.0057(8) 0.0059(8) 0.0074(8)
C8 0.0208(11) 0.0174(10) 0.0136(10) 0.0040(8) 0.0049(8) 0.0079(8)
C9 0.0184(11) 0.0230(11) 0.0224(11) -0.0025(8) 0.0015(9) 0.0085(9)
C10 0.0296(13) 0.0301(13) 0.0410(15) -0.0038(10) 0.0105(12) -0.0004(11)
C11 0.0140(10) 0.0162(10) 0.0213(11) 0.0070(8) 0.0075(8) 0.0070(8)
C12 0.0170(10) 0.0185(10) 0.0219(11) 0.0072(8) 0.0094(9) 0.0082(9)
C13 0.0161(10) 0.0169(10) 0.0183(11) 0.0038(8) 0.0056(8) 0.0065(8)
C14 0.0161(10) 0.0187(10) 0.0161(10) 0.0032(8) 0.0034(8) 0.0047(8)
C15 0.0294(12) 0.0214(11) 0.0222(11) 0.0087(9) 0.0075(10) 0.0043(9)

loop_
_atom_type_symbol
_atom_type_description
_atom_type_scat_dispersion_real
_atom_type_scat_dispersion_imag
_atom_type_scat_source
C C 0.0033 0.0016 'International Tables Vol C Tables 4.2.6.8 and 6.1.1.4'
H H 0.0000 0.0000 'International Tables Vol C Tables 4.2.6.8 and 6.1.1.4'
N N 0.0061 0.0033 'International Tables Vol C Tables 4.2.6.8 and 6.1.1.4'
O O 0.0106 0.0060 'International Tables Vol C Tables 4.2.6.8 and 6.1.1.4'
S S 0.1246 0.1234 'International Tables Vol C Tables 4.2.6.8 and 6.1.1.4'

loop_
_geom_angle_atom_site_label_1
_geom_angle_atom_site_label_2
_geom_angle_atom_site_label_3
_geom_angle
C15 S1 C14 99.19(10)
C8 O2 C9 114.83(15)
C12 O3 H3 110.8(17)
C7 N1 C1 104.86(15)
C7 N2 C6 106.81(14)
C7 N2 C11 128.13(16)
C6 N2 C11 124.94(15)
C2 C1 N1 130.07(17)
C2 C1 C6 120.17(17)
N1 C1 C6 109.76(16)
C1 C2 C3 118.05(17)
C1 C2 H2 121.0
C3 C2 H2 121.0
C2 C3 C4 120.76(17)
C2 C3 C8 117.54(17)
C4 C3 C8 121.69(17)
C5 C4 C3 121.96(18)
C5 C4 H4 119.0
C3 C4 H4 119.0
C4 C5 C6 116.42(17)
C4 C5 H5 121.8
C6 C5 H5 121.8
N2 C6 C5 131.88(17)
N2 C6 C1 105.50(16)
C5 C6 C1 122.61(17)
N1 C7 N2 113.06(17)
N1 C7 C13 124.93(16)
N2 C7 C13 121.95(16)
O1 C8 O2 122.83(18)
O1 C8 C3 124.28(18)
O2 C8 C3 112.88(16)
O2 C9 C10 107.31(17)
O2 C9 H9A 110.3
C10 C9 H9A 110.3
O2 C9 H9B 110.3
C10 C9 H9B 110.3
H9A C9 H9B 108.5
C9 C10 H10A 109.5
C9 C10 H10B 109.5
H10A C10 H10B 109.5
C9 C10 H10C 109.5
H10A C10 H10C 109.5
H10B C10 H10C 109.5
N2 C11 C12 111.81(15)
N2 C11 H11A 109.3
C12 C11 H11A 109.3
N2 C11 H11B 109.3
C12 C11 H11B 109.3
H11A C11 H11B 107.9
O3 C12 C11 113.02(16)
O3 C12 H12A 109.0
C11 C12 H12A 109.0
O3 C12 H12B 109.0
C11 C12 H12B 109.0
H12A C12 H12B 107.8
C7 C13 C14 112.12(15)
C7 C13 H13A 109.2
C14 C13 H13A 109.2
C7 C13 H13B 109.2
C14 C13 H13B 109.2
H13A C13 H13B 107.9
C13 C14 S1 109.23(13)
C13 C14 H14A 109.8
S1 C14 H14A 109.8
C13 C14 H14B 109.8
S1 C14 H14B 109.8
H14A C14 H14B 108.3
S1 C15 H15A 109.5
S1 C15 H15B 109.5
H15A C15 H15B 109.5
S1 C15 H15C 109.5
H15A C15 H15C 109.5
H15B C15 H15C 109.5

loop_
_geom_bond_atom_site_label_1
_geom_bond_atom_site_label_2
_geom_bond_distance
S1 C15 1.799(2)
S1 C14 1.812(2)
O1 C8 1.212(2)
O2 C8 1.345(2)
O2 C9 1.456(2)
O3 C12 1.417(2)
O3 H3 0.843(10)
N1 C7 1.317(2)
N1 C1 1.395(2)
N2 C7 1.372(2)
N2 C6 1.379(2)
N2 C11 1.466(2)
C1 C2 1.391(3)
C1 C6 1.403(2)
C2 C3 1.393(3)
C2 H2 0.9500
C3 C4 1.414(3)
C3 C8 1.485(3)
C4 C5 1.379(3)
C4 H4 0.9500
C5 C6 1.400(3)
C5 H5 0.9500
C7 C13 1.495(3)
C9 C10 1.485(3)
C9 H9A 0.9900
C9 H9B 0.9900
C10 H10A 0.9800
C10 H10B 0.9800
C10 H10C 0.9800
C11 C12 1.518(3)
C11 H11A 0.9900
C11 H11B 0.9900
C12 H12A 0.9900
C12 H12B 0.9900
C13 C14 1.521(3)
C13 H13A 0.9900
C13 H13B 0.9900
C14 H14A 0.9900
C14 H14B 0.9900
C15 H15A 0.9800
C15 H15B 0.9800
C15 H15C 0.9800

loop_
_geom_hbond_atom_site_label_D
_geom_hbond_atom_site_label_H
_geom_hbond_atom_site_label_A
_geom_hbond_site_symmetry_A
_geom_hbond_distance_DH
_geom_hbond_distance_HA
_geom_hbond_distance_DA
_geom_hbond_angle_DHA
_geom_hbond_publ_flag
O3 H3 N1 2_766 0.844(17) 2.01(2) 2.808(2) 159(2) yes
C11 H11A O1 1_655 0.99 2.39 3.224(2) 142 yes
C11 H11B O3 2_866 0.99 2.42 3.222(2) 138 yes

loop_
_geom_torsion_atom_site_label_1
_geom_torsion_atom_site_label_2
_geom_torsion_atom_site_label_3
_geom_torsion_atom_site_label_4
_geom_torsion
C7 N1 C1 C2 179.65(19)
C7 N1 C1 C6 0.33(19)
N1 C1 C2 C3 -178.17(17)
C6 C1 C2 C3 1.1(3)
C1 C2 C3 C4 0.4(3)
C1 C2 C3 C8 -179.23(16)
C2 C3 C4 C5 -1.4(3)
C8 C3 C4 C5 178.19(17)
C3 C4 C5 C6 0.8(3)
C7 N2 C6 C5 -177.37(19)
C11 N2 C6 C5 6.4(3)
C7 N2 C6 C1 1.00(19)
C11 N2 C6 C1 -175.20(16)
C4 C5 C6 N2 178.81(18)
C4 C5 C6 C1 0.7(3)
C2 C1 C6 N2 179.76(16)
N1 C1 C6 N2 -0.84(19)
C2 C1 C6 C5 -1.7(3)
N1 C1 C6 C5 177.72(16)
C1 N1 C7 N2 0.3(2)
C1 N1 C7 C13 -177.00(17)
C6 N2 C7 N1 -0.9(2)
C11 N2 C7 N1 175.16(16)
C6 N2 C7 C13 176.55(16)
C11 N2 C7 C13 -7.4(3)
C9 O2 C8 O1 3.0(3)
C9 O2 C8 C3 -178.05(15)
C2 C3 C8 O1 16.9(3)
C4 C3 C8 O1 -162.71(18)
C2 C3 C8 O2 -162.02(16)
C4 C3 C8 O2 18.4(2)
C8 O2 C9 C10 -179.17(17)
C7 N2 C11 C12 -98.5(2)
C6 N2 C11 C12 76.8(2)
N2 C11 C12 O3 70.8(2)
N1 C7 C13 C14 0.0(3)
N2 C7 C13 C14 -177.14(16)
C7 C13 C14 S1 175.48(13)
C15 S1 C14 C13 171.67(14)

loop_
_cod_related_entry_id
_cod_related_entry_database
_cod_related_entry_code
1 ChemSpider 30657312
